data_7207345
loop_
_publ_author_name
'Akhbari, Kamran'
'Morsali, Ali'

_publ_section_title
;
 Halogen dipole moment effect of phenolic ring on formation of stair like
 polymers or polymers with tetranuclear cubic cage units; new precursors
 for preparation of TlCl and Tl2O3 nanostructures
;
_journal_issue 5
_journal_name_full CrystEngComm
_journal_page_first 1618
_journal_paper_doi 10.1039/c1ce06132a
_journal_volume 14
_journal_year 2012
_chemical_formula_moiety 'C24 H12 Cl8 O4 Tl4'
_chemical_formula_sum 'C24 H12 Cl8 O4 Tl4'
_chemical_formula_weight 1465.40
_chemical_name_systematic
;
?
;
_space_group_IT_number 5
_symmetry_cell_setting monoclinic
_symmetry_space_group_name_Hall 'C 2y'
_symmetry_space_group_name_H-M 'C 1 2 1'
_atom_sites_solution_hydrogens geom
_atom_sites_solution_primary direct
_atom_sites_solution_secondary difmap
_audit_creation_method SHELXL-97
_cell_angle_alpha 90.00
_cell_angle_beta 132.817(3)
_cell_angle_gamma 90.00
_cell_formula_units_Z 2
_cell_length_a 19.8127(14)
_cell_length_b 7.6404(5)
_cell_length_c 14.2901(17)
_cell_measurement_temperature 100(2)
_cell_measurement_theta_max 27.96
_cell_measurement_theta_min 1.94
_cell_volume 1586.8(3)
_computing_cell_refinement 'Bruker APEX II kappa'
_computing_data_collection 'Bruker APEX II kappa'
_computing_data_reduction 'Bruker SAINT V7.68A'
_computing_molecular_graphics 'Bruker ShelXTL'
_computing_publication_material 'Bruker ShelXTL'
_computing_structure_refinement 'SHELXL-97 (Sheldrick, 1997)'
_computing_structure_solution 'SHELXS-97 (Sheldrick, 1990)'
_diffrn_ambient_temperature 100(2)
_diffrn_measured_fraction_theta_full 0.952
_diffrn_measured_fraction_theta_max 0.952
_diffrn_measurement_device_type 'Bruker APex II Kappa CCD area detector'
_diffrn_measurement_method 'phi and omega scans'
_diffrn_radiation_monochromator graphite
_diffrn_radiation_source 'fine-focus sealed tube'
_diffrn_radiation_type MoK\a
_diffrn_radiation_wavelength 0.71073
_diffrn_reflns_av_R_equivalents 0.0454
_diffrn_reflns_av_sigmaI/netI 0.0699
_diffrn_reflns_limit_h_max 23
_diffrn_reflns_limit_h_min -25
_diffrn_reflns_limit_k_max 9
_diffrn_reflns_limit_k_min -9
_diffrn_reflns_limit_l_max 18
_diffrn_reflns_limit_l_min -18
_diffrn_reflns_number 7012
_diffrn_reflns_theta_full 27.96
_diffrn_reflns_theta_max 27.96
_diffrn_reflns_theta_min 1.94
_exptl_absorpt_coefficient_mu 15.715
_exptl_absorpt_correction_T_max 0.6453
_exptl_absorpt_correction_T_min 0.1685
_exptl_absorpt_correction_type multi-scan
_exptl_absorpt_process_details 'SADABS V2008/1'
_exptl_crystal_colour colorless
_exptl_crystal_density_diffrn 2.300
_exptl_crystal_density_method 'not measured'
_exptl_crystal_description Block
_exptl_crystal_F_000 972
_exptl_crystal_size_max 0.28
_exptl_crystal_size_mid 0.24
_exptl_crystal_size_min 0.18
_refine_diff_density_max 9.076
_refine_diff_density_min -5.043
_refine_diff_density_rms 0.702
_refine_ls_abs_structure_details 'Flack H D (1983), Acta Cryst. A39, 876-881'
_refine_ls_abs_structure_Flack 0.00
_refine_ls_extinction_method none
_refine_ls_goodness_of_fit_ref 1.086
_refine_ls_hydrogen_treatment constr
_refine_ls_matrix_type full
_refine_ls_number_parameters 184
_refine_ls_number_reflns 3512
_refine_ls_number_restraints 1
_refine_ls_restrained_S_all 1.086
_refine_ls_R_factor_all 0.0894
_refine_ls_R_factor_gt 0.0831
_refine_ls_shift/su_max 0.368
_refine_ls_shift/su_mean 0.055
_refine_ls_structure_factor_coef Fsqd
_refine_ls_weighting_details 'calc w=1/[\s^2^(Fo^2^)+(0.1559P)^2^+29.1181P] where P=(Fo^2^+2Fc^2^)/3'
_refine_ls_weighting_scheme calc
_refine_ls_wR_factor_gt 0.2073
_refine_ls_wR_factor_ref 0.2133
_reflns_number_gt 3204
_reflns_number_total 3512
_reflns_threshold_expression >2sigma(I)
_cod_data_source_file c1ce06132a.txt
_cod_data_source_block 2
_cod_depositor_comments
;
The following automatic conversions were performed:

'_symmetry_cell_setting' value 'Monoclinic' changed to 'monoclinic'
according to /home/saulius/struct/CIF-dictionaries/cif_core.dic
dictionary named 'cif_core.dic' version 2.4.1 from 2010-06-29.

Automatic conversion script
Id: cif_fix_values 1715 2011-07-08 13:25:40Z adriana 

2018-12-03
Formula changed to be consistent with given Z
                 miguel
;
_cod_original_formula_sum 'C6 H3 Cl2 O Tl'
_cod_original_formula_weight 366.35
_cod_original_formula_moiety 'C6 H3 Cl2 O Tl'
_cod_original_cell_volume 1586.8(2)
_cod_original_sg_symbol_H-M 'C 2'
_cod_database_code 7207345

loop_
_symmetry_equiv_pos_as_xyz
'x, y, z'
'-x, y, -z'
'x+1/2, y+1/2, z'
'-x+1/2, y+1/2, -z'

loop_
_atom_site_label
_atom_site_type_symbol
_atom_site_fract_x
_atom_site_fract_y
_atom_site_fract_z
_atom_site_U_iso_or_equiv
_atom_site_adp_type
_atom_site_occupancy
_atom_site_symmetry_multiplicity
_atom_site_calc_flag
_atom_site_refinement_flags
O2 O -0.0299(10) 0.651(2) 0.5698(13) 0.022(3) Uani 1 1 d .
Tl1 Tl -0.04621(6) 0.32660(11) 0.59033(9) 0.0299(3) Uani 1 1 d .
Tl2 Tl 0.14079(6) 0.66481(10) 0.67537(8) 0.0288(3) Uani 1 1 d .
O1 O 0.1033(10) 0.334(2) 0.6278(14) 0.023(3) Uani 1 1 d .
C2 C 0.174(2) 0.143(3) 0.802(3) 0.036(6) Uani 1 1 d .
H2 H 0.1248 0.1620 0.7986 0.044 Uiso 1 1 calc R
C1 C 0.1710(17) 0.215(2) 0.717(2) 0.022(4) Uani 1 1 d .
C4 C 0.324(2) -0.006(3) 0.908(3) 0.039(6) Uani 1 1 d .
C3 C 0.2506(18) 0.035(3) 0.901(2) 0.029(5) Uani 1 1 d .
Cl2 Cl 0.4142(6) -0.1383(10) 1.0249(6) 0.0477(19) Uani 1 1 d .
Cl1 Cl 0.2491(7) -0.0606(11) 1.0068(8) 0.0484(18) Uani 1 1 d .
C7 C -0.0466(18) 0.756(3) 0.630(2) 0.027(5) Uani 1 1 d .
C9 C -0.001(2) 0.836(5) 0.829(3) 0.045(7) Uani 1 1 d .
H9 H 0.0355 0.8248 0.9187 0.054 Uiso 1 1 calc R
C12 C -0.122(2) 0.861(3) 0.563(3) 0.034(6) Uani 1 1 d .
H12 H -0.1622 0.8680 0.4730 0.041 Uiso 1 1 calc R
C8 C 0.019(2) 0.743(3) 0.771(3) 0.041(7) Uani 1 1 d .
H8 H 0.0728 0.6721 0.8186 0.050 Uiso 1 1 calc R
Cl4 Cl -0.2380(5) 1.0876(10) 0.5376(7) 0.0413(16) Uani 1 1 d .
Cl3 Cl -0.1042(7) 1.0675(13) 0.8340(9) 0.057(2) Uani 1 1 d .
C5 C 0.321(2) 0.080(3) 0.818(3) 0.041(7) Uani 1 1 d .
H5 H 0.3701 0.0627 0.8208 0.049 Uiso 1 1 calc R
C6 C 0.249(2) 0.191(4) 0.727(3) 0.042(6) Uani 1 1 d .
H6 H 0.2497 0.2516 0.6698 0.050 Uiso 1 1 calc R
C11 C -0.1396(18) 0.960(3) 0.627(3) 0.038(6) Uani 1 1 d .
C10 C -0.080(2) 0.952(4) 0.755(3) 0.046(7) Uani 1 1 d .

loop_
_atom_site_aniso_label
_atom_site_aniso_U_11
_atom_site_aniso_U_22
_atom_site_aniso_U_33
_atom_site_aniso_U_23
_atom_site_aniso_U_13
_atom_site_aniso_U_12
O2 0.022(7) 0.025(7) 0.017(6) 0.003(6) 0.012(6) 0.006(6)
Tl1 0.0385(5) 0.0185(4) 0.0355(5) 0.0020(3) 0.0263(4) -0.0023(3)
Tl2 0.0338(5) 0.0195(4) 0.0349(5) -0.0046(3) 0.0240(4) -0.0036(3)
O1 0.025(8) 0.015(6) 0.028(7) -0.001(6) 0.018(7) -0.001(6)
C2 0.053(16) 0.020(12) 0.040(13) -0.017(10) 0.034(13) -0.010(10)
C1 0.031(12) 0.003(7) 0.030(11) -0.006(7) 0.020(10) -0.007(7)
C4 0.09(2) 0.018(10) 0.045(13) -0.003(10) 0.057(15) 0.005(12)
C3 0.040(14) 0.011(9) 0.016(10) 0.005(6) 0.012(10) -0.006(8)
Cl2 0.052(4) 0.040(4) 0.027(3) 0.002(2) 0.017(3) 0.023(3)
Cl1 0.058(4) 0.044(4) 0.039(4) 0.013(3) 0.031(3) -0.001(3)
C7 0.037(14) 0.031(12) 0.033(13) -0.009(9) 0.031(12) -0.010(10)
C9 0.055(17) 0.047(16) 0.046(15) -0.014(13) 0.040(15) 0.006(15)
C12 0.066(18) 0.005(10) 0.045(14) -0.004(8) 0.044(15) -0.008(9)
C8 0.08(2) 0.016(11) 0.07(2) -0.015(12) 0.07(2) -0.005(12)
Cl4 0.046(4) 0.031(3) 0.055(4) 0.010(3) 0.037(4) 0.012(3)
Cl3 0.056(5) 0.063(5) 0.060(5) -0.020(4) 0.042(5) 0.005(4)
C5 0.06(2) 0.021(12) 0.044(16) 0.015(11) 0.035(16) 0.012(12)
C6 0.041(16) 0.051(18) 0.033(13) -0.001(11) 0.025(13) -0.005(12)
C11 0.033(14) 0.011(10) 0.056(17) 0.005(9) 0.025(13) 0.005(9)
C10 0.057(19) 0.027(13) 0.07(2) -0.017(12) 0.047(17) -0.003(12)

loop_
_atom_type_symbol
_atom_type_description
_atom_type_scat_dispersion_real
_atom_type_scat_dispersion_imag
_atom_type_scat_source
C C 0.0033 0.0016 'International Tables Vol C Tables 4.2.6.8 and 6.1.1.4'
H H 0.0000 0.0000 'International Tables Vol C Tables 4.2.6.8 and 6.1.1.4'
O O 0.0106 0.0060 'International Tables Vol C Tables 4.2.6.8 and 6.1.1.4'
Cl Cl 0.1484 0.1585 'International Tables Vol C Tables 4.2.6.8 and 6.1.1.4'
Tl Tl -2.8358 9.6688 'International Tables Vol C Tables 4.2.6.8 and 6.1.1.4'

loop_
_geom_angle_atom_site_label_1
_geom_angle_atom_site_label_2
_geom_angle_atom_site_label_3
_geom_angle
_geom_angle_site_symmetry_1
_geom_angle_site_symmetry_3
C7 O2 Tl1 113.4(14) . .
C7 O2 Tl2 118.8(15) . 2_556
Tl1 O2 Tl2 98.0(6) . 2_556
C7 O2 Tl2 112.6(14) . .
Tl1 O2 Tl2 100.9(6) . .
Tl2 O2 Tl2 110.9(6) 2_556 .
O1 Tl1 O2 79.6(5) 2_556 .
O1 Tl1 O1 75.2(5) 2_556 .
O2 Tl1 O1 77.8(5) . .
O2 Tl2 O1 77.1(5) 2_556 .
O2 Tl2 O2 68.9(5) 2_556 .
O1 Tl2 O2 77.4(5) . .
C1 O1 Tl1 117.9(13) . 2_556
C1 O1 Tl2 118.2(11) . .
Tl1 O1 Tl2 98.9(5) 2_556 .
C1 O1 Tl1 115.2(13) . .
Tl1 O1 Tl1 104.7(5) 2_556 .
Tl2 O1 Tl1 99.0(5) . .
C1 C2 C3 120(3) . .
C1 C2 H2 119.8 . .
C3 C2 H2 119.7 . .
C2 C1 O1 122(2) . .
C2 C1 C6 119(3) . .
O1 C1 C6 118(2) . .
C3 C4 C5 116(3) . .
C3 C4 Cl2 123.1(18) . .
C5 C4 Cl2 121(2) . .
C4 C3 C2 123(2) . .
C4 C3 Cl1 118.4(18) . .
C2 C3 Cl1 118(2) . .
C12 C7 O2 122(2) . .
C12 C7 C8 121(2) . .
O2 C7 C8 117(2) . .
C8 C9 C10 120(3) . .
C8 C9 H9 120.0 . .
C10 C9 H9 120.1 . .
C7 C12 C11 120(2) . .
C7 C12 H12 119.9 . .
C11 C12 H12 119.8 . .
C9 C8 C7 117(3) . .
C9 C8 H8 121.5 . .
C7 C8 H8 121.8 . .
C6 C5 C4 120(3) . .
C6 C5 H5 119.7 . .
C4 C5 H5 119.9 . .
C5 C6 C1 121(3) . .
C5 C6 H6 119.4 . .
C1 C6 H6 119.3 . .
C10 C11 C12 119(2) . .
C10 C11 Cl4 123(2) . .
C12 C11 Cl4 118(2) . .
C11 C10 C9 122(3) . .
C11 C10 Cl3 119(2) . .
C9 C10 Cl3 118(3) . .

loop_
_geom_bond_atom_site_label_1
_geom_bond_atom_site_label_2
_geom_bond_distance
_geom_bond_site_symmetry_2
O2 C7 1.37(3) .
O2 Tl1 2.543(18) .
O2 Tl2 2.578(14) 2_556
O2 Tl2 2.606(15) .
Tl1 O1 2.491(15) 2_556
Tl1 O1 2.629(15) .
Tl2 O2 2.578(14) 2_556
Tl2 O1 2.593(17) .
O1 C1 1.39(3) .
O1 Tl1 2.491(15) 2_556
C2 C1 1.30(4) .
C2 C3 1.44(4) .
C2 H2 0.9500 .
C1 C6 1.46(4) .
C4 C3 1.41(4) .
C4 C5 1.42(4) .
C4 Cl2 1.72(3) .
C3 Cl1 1.70(2) .
C7 C12 1.35(4) .
C7 C8 1.49(4) .
C9 C8 1.35(3) .
C9 C10 1.45(5) .
C9 H9 0.9500 .
C12 C11 1.41(4) .
C12 H12 0.9500 .
C8 H8 0.9500 .
Cl4 C11 1.73(3) .
Cl3 C10 1.73(3) .
C5 C6 1.39(4) .
C5 H5 0.9500 .
C6 H6 0.9500 .
C11 C10 1.34(5) .

loop_
_geom_torsion_atom_site_label_1
_geom_torsion_atom_site_label_2
_geom_torsion_atom_site_label_3
_geom_torsion_atom_site_label_4
_geom_torsion
_geom_torsion_site_symmetry_1
_geom_torsion_site_symmetry_4
C7 O2 Tl1 O1 145.5(16) . 2_556
Tl2 O2 Tl1 O1 19.3(5) 2_556 2_556
Tl2 O2 Tl1 O1 -93.8(5) . 2_556
C7 O2 Tl1 O1 -137.5(16) . .
Tl2 O2 Tl1 O1 96.3(5) 2_556 .
Tl2 O2 Tl1 O1 -16.9(5) . .
C7 O2 Tl2 O2 -140.8(14) . 2_556
Tl1 O2 Tl2 O2 98.0(4) . 2_556
Tl2 O2 Tl2 O2 -5.0(9) 2_556 2_556
C7 O2 Tl2 O1 138.3(16) . .
Tl1 O2 Tl2 O1 17.2(5) . .
Tl2 O2 Tl2 O1 -85.8(7) 2_556 .
O2 Tl2 O1 C1 147.6(15) 2_556 .
O2 Tl2 O1 C1 -141.5(15) . .
O2 Tl2 O1 Tl1 19.2(5) 2_556 2_556
O2 Tl2 O1 Tl1 90.1(5) . 2_556
O2 Tl2 O1 Tl1 -87.4(5) 2_556 .
O2 Tl2 O1 Tl1 -16.5(4) . .
O1 Tl1 O1 C1 -133.7(11) 2_556 .
O2 Tl1 O1 C1 144.0(13) . .
O1 Tl1 O1 Tl1 -2.6(8) 2_556 2_556
O2 Tl1 O1 Tl1 -84.9(6) . 2_556
O1 Tl1 O1 Tl2 99.2(4) 2_556 .
O2 Tl1 O1 Tl2 16.9(5) . .
C3 C2 C1 O1 -173.3(19) . .
C3 C2 C1 C6 -3(3) . .
Tl1 O1 C1 C2 -144.1(18) 2_556 .
Tl2 O1 C1 C2 97(2) . .
Tl1 O1 C1 C2 -20(2) . .
Tl1 O1 C1 C6 45(2) 2_556 .
Tl2 O1 C1 C6 -74(2) . .
Tl1 O1 C1 C6 169.9(17) . .
C5 C4 C3 C2 6(4) . .
Cl2 C4 C3 C2 -178.8(19) . .
C5 C4 C3 Cl1 -179(2) . .
Cl2 C4 C3 Cl1 -3(3) . .
C1 C2 C3 C4 -3(3) . .
C1 C2 C3 Cl1 -178.2(18) . .
Tl1 O2 C7 C12 -111(2) . .
Tl2 O2 C7 C12 3(3) 2_556 .
Tl2 O2 C7 C12 134.8(19) . .
Tl1 O2 C7 C8 65(2) . .
Tl2 O2 C7 C8 179.6(16) 2_556 .
Tl2 O2 C7 C8 -48(2) . .
O2 C7 C12 C11 176(2) . .
C8 C7 C12 C11 0(4) . .
C10 C9 C8 C7 -5(5) . .
C12 C7 C8 C9 2(4) . .
O2 C7 C8 C9 -175(3) . .
C3 C4 C5 C6 -3(4) . .
Cl2 C4 C5 C6 -178(2) . .
C4 C5 C6 C1 -3(4) . .
C2 C1 C6 C5 6(4) . .
O1 C1 C6 C5 177(2) . .
C7 C12 C11 C10 2(4) . .
C7 C12 C11 Cl4 -178.3(19) . .
C12 C11 C10 C9 -5(5) . .
Cl4 C11 C10 C9 175(3) . .
C12 C11 C10 Cl3 -178(2) . .
Cl4 C11 C10 Cl3 2(4) . .
C8 C9 C10 C11 6(5) . .
C8 C9 C10 Cl3 179(3) . .
